data_2227614
loop_
_publ_author_name
'Hou, Jian'

_publ_section_title
;
 (<i>Z</i>)-<i>N</i>-[3-(Phenylsulfonyl)thiazolidin-2-ylidene]cyanamide
;
_journal_coeditor_code HG2727
_journal_issue 11
_journal_name_full 'Acta Crystallographica Section E'
_journal_page_first o2871
_journal_paper_doi 10.1107/S1600536810041371
_journal_volume 66
_journal_year 2010
_chemical_formula_iupac 'C10 H9 N3 O2 S2'
_chemical_formula_moiety 'C10 H9 N3 O2 S2'
_chemical_formula_sum 'C10 H9 N3 O2 S2'
_chemical_formula_weight 267.32
_chemical_name_systematic
;
(<i>Z</i>)-<i>N</i>-[3-(Phenylsulfonyl)thiazolidin-2-ylidene]cyanamide
;
_space_group_IT_number 88
_symmetry_cell_setting tetragonal
_symmetry_space_group_name_Hall '-I 4ad'
_symmetry_space_group_name_H-M 'I 41/a :2'
_atom_sites_solution_hydrogens geom
_atom_sites_solution_primary direct
_atom_sites_solution_secondary difmap
_audit_creation_method SHELXL-97
_cell_angle_alpha 90.00
_cell_angle_beta 90.00
_cell_angle_gamma 90.00
_cell_formula_units_Z 16
_cell_length_a 15.186(2)
_cell_length_b 15.186(2)
_cell_length_c 19.858(4)
_cell_measurement_reflns_used 7269
_cell_measurement_temperature 173(2)
_cell_measurement_theta_max 27.4814
_cell_measurement_theta_min 1.6882
_cell_volume 4579.5(13)
_computing_cell_refinement 'CrystalClear (Rigaku, 2007)'
_computing_data_collection 'CrystalClear (Rigaku, 2007)'
_computing_data_reduction 'CrystalClear (Rigaku, 2007)'
_computing_molecular_graphics 'SHELXL97 (Sheldrick, 2008)'
_computing_publication_material 'SHELXTL (Sheldrick, 2008)'
_computing_structure_refinement 'SHELXL97 (Sheldrick, 2008)'
_computing_structure_solution 'SHELXS97 (Sheldrick, 2008)'
_diffrn_ambient_temperature 173(2)
_diffrn_measured_fraction_theta_full 0.999
_diffrn_measured_fraction_theta_max 0.999
_diffrn_measurement_device_type 'Rigaku Mercury CCD/AFC'
_diffrn_measurement_method '\f and \w'
_diffrn_radiation_monochromator 'Graphite Monochromator'
_diffrn_radiation_source 'Sealed Tube'
_diffrn_radiation_type MoK\a
_diffrn_radiation_wavelength 0.71073
_diffrn_reflns_av_R_equivalents 0.0429
_diffrn_reflns_av_sigmaI/netI 0.0308
_diffrn_reflns_limit_h_max 16
_diffrn_reflns_limit_h_min -18
_diffrn_reflns_limit_k_max 17
_diffrn_reflns_limit_k_min -18
_diffrn_reflns_limit_l_max 16
_diffrn_reflns_limit_l_min -23
_diffrn_reflns_number 8388
_diffrn_reflns_theta_full 25.01
_diffrn_reflns_theta_max 25.01
_diffrn_reflns_theta_min 1.69
_diffrn_standards_number 0
_exptl_absorpt_coefficient_mu 0.457
_exptl_absorpt_correction_T_max 0.8383
_exptl_absorpt_correction_T_min 0.7710
_exptl_absorpt_correction_type multi-scan
_exptl_absorpt_process_details '(CrystalClear; Rigaku, 2007)'
_exptl_crystal_colour Colorless
_exptl_crystal_density_diffrn 1.551
_exptl_crystal_density_method 'not measured'
_exptl_crystal_description Block
_exptl_crystal_F_000 2208
_exptl_crystal_size_max 0.60
_exptl_crystal_size_mid 0.50
_exptl_crystal_size_min 0.40
_refine_diff_density_max 0.272
_refine_diff_density_min -0.379
_refine_ls_extinction_method none
_refine_ls_goodness_of_fit_ref 1.255
_refine_ls_hydrogen_treatment constr
_refine_ls_matrix_type full
_refine_ls_number_parameters 154
_refine_ls_number_reflns 2020
_refine_ls_number_restraints 0
_refine_ls_restrained_S_all 1.255
_refine_ls_R_factor_all 0.0498
_refine_ls_R_factor_gt 0.0480
_refine_ls_shift/su_max 0.000
_refine_ls_shift/su_mean 0.000
_refine_ls_structure_factor_coef Fsqd
_refine_ls_weighting_details 'calc w=1/[\s^2^(Fo^2^)+(0.0646P)^2^+5.9285P] where P=(Fo^2^+2Fc^2^)/3'
_refine_ls_weighting_scheme calc
_refine_ls_wR_factor_gt 0.1417
_refine_ls_wR_factor_ref 0.1430
_reflns_number_gt 1968
_reflns_number_total 2020
_reflns_threshold_expression >2sigma(I)
_cod_data_source_file hg2727.cif
_cod_data_source_block I
_cod_original_cell_volume 4579.7(13)
_cod_original_sg_symbol_H-M 'I 41/a'
_cod_database_code 2227614
_cod_database_fobs_code 2227614

loop_
_symmetry_equiv_pos_as_xyz
'x, y, z'
'-x+1/2, -y, z+1/2'
'-y+3/4, x+1/4, z+1/4'
'y+3/4, -x+3/4, z+3/4'
'x+1/2, y+1/2, z+1/2'
'-x+1, -y+1/2, z+1'
'-y+5/4, x+3/4, z+3/4'
'y+5/4, -x+5/4, z+5/4'
'-x, -y, -z'
'x-1/2, y, -z-1/2'
'y-3/4, -x-1/4, -z-1/4'
'-y-3/4, x-3/4, -z-3/4'
'-x+1/2, -y+1/2, -z+1/2'
'x, y+1/2, -z'
'y-1/4, -x+1/4, -z+1/4'
'-y-1/4, x-1/4, -z-1/4'

loop_
_atom_site_type_symbol
_atom_site_label
_atom_site_fract_x
_atom_site_fract_y
_atom_site_fract_z
_atom_site_U_iso_or_equiv
_atom_site_adp_type
_atom_site_calc_flag
_atom_site_refinement_flags
_atom_site_occupancy
_atom_site_disorder_assembly
_atom_site_disorder_group
S S1 0.13963(5) 0.70489(5) 0.01490(4) 0.0282(3) Uani d . 1 . .
S S2 0.12354(6) 0.97377(5) 0.06596(4) 0.0357(3) Uani d . 1 . .
O O1 0.08728(14) 0.66766(13) 0.06712(11) 0.0350(5) Uani d . 1 . .
O O2 0.11758(15) 0.68682(15) -0.05369(11) 0.0383(6) Uani d . 1 . .
N N1 0.13300(16) 0.81530(16) 0.01935(11) 0.0274(6) Uani d . 1 . .
N N2 0.15682(17) 0.82265(16) 0.13475(12) 0.0311(6) Uani d . 1 . .
N N3 0.1687(2) 0.9108(2) 0.23973(14) 0.0486(8) Uani d . 1 . .
C C1 0.2804(2) 0.65169(19) 0.09004(15) 0.0314(7) Uani d . 1 . .
H H1B 0.2417 0.6458 0.1260 0.038 Uiso calc R 1 . .
C C2 0.3685(2) 0.6318(2) 0.09725(16) 0.0381(8) Uani d . 1 . .
H H2C 0.3895 0.6117 0.1385 0.046 Uiso calc R 1 . .
C C3 0.4257(2) 0.6414(2) 0.04396(17) 0.0411(8) Uani d . 1 . .
H H3A 0.4851 0.6283 0.0498 0.049 Uiso calc R 1 . .
C C4 0.3960(2) 0.6701(2) -0.01812(17) 0.0413(8) Uani d . 1 . .
H H4A 0.4350 0.6760 -0.0539 0.050 Uiso calc R 1 . .
C C5 0.3083(2) 0.6900(2) -0.02651(15) 0.0339(7) Uani d . 1 . .
H H5A 0.2875 0.7095 -0.0680 0.041 Uiso calc R 1 . .
C C6 0.25123(19) 0.68082(18) 0.02760(14) 0.0276(6) Uani d . 1 . .
C C7 0.1061(2) 0.8673(2) -0.04017(16) 0.0356(7) Uani d . 1 . .
H H7A 0.0436 0.8602 -0.0485 0.043 Uiso calc R 1 . .
H H7B 0.1381 0.8479 -0.0798 0.043 Uiso calc R 1 . .
C C8 0.1273(2) 0.9626(2) -0.02480(16) 0.0364(8) Uani d . 1 . .
H H8A 0.0844 1.0012 -0.0458 0.044 Uiso calc R 1 . .
H H8B 0.1853 0.9776 -0.0416 0.044 Uiso calc R 1 . .
C C9 0.13968(18) 0.86106(19) 0.07808(15) 0.0275(6) Uani d . 1 . .
C C10 0.1631(2) 0.8732(2) 0.18980(16) 0.0348(7) Uani d . 1 . .

loop_
_atom_site_aniso_label
_atom_site_aniso_U_11
_atom_site_aniso_U_22
_atom_site_aniso_U_33
_atom_site_aniso_U_12
_atom_site_aniso_U_13
_atom_site_aniso_U_23
S1 0.0299(4) 0.0242(4) 0.0305(4) 0.0001(3) -0.0031(3) -0.0052(3)
S2 0.0449(5) 0.0228(4) 0.0395(5) 0.0024(3) 0.0046(3) 0.0008(3)
O1 0.0346(12) 0.0276(11) 0.0428(13) -0.0057(9) 0.0050(10) -0.0013(9)
O2 0.0412(13) 0.0409(13) 0.0328(12) 0.0012(10) -0.0095(10) -0.0112(10)
N1 0.0305(13) 0.0254(13) 0.0262(13) 0.0041(10) -0.0030(10) -0.0001(10)
N2 0.0413(15) 0.0238(12) 0.0281(13) 0.0008(11) -0.0007(11) -0.0005(10)
N3 0.067(2) 0.0454(17) 0.0333(16) -0.0070(15) 0.0045(14) -0.0071(14)
C1 0.0399(17) 0.0268(15) 0.0277(15) 0.0030(12) 0.0015(13) -0.0041(12)
C2 0.0449(19) 0.0376(18) 0.0318(17) 0.0078(14) -0.0072(14) -0.0011(14)
C3 0.0357(17) 0.048(2) 0.0398(18) 0.0104(15) -0.0061(14) -0.0054(15)
C4 0.0365(18) 0.052(2) 0.0357(18) 0.0059(15) 0.0070(14) -0.0040(15)
C5 0.0373(17) 0.0362(17) 0.0283(15) 0.0017(13) 0.0008(13) -0.0003(13)
C6 0.0310(15) 0.0237(14) 0.0279(15) 0.0023(12) -0.0017(12) -0.0035(12)
C7 0.0359(17) 0.0409(18) 0.0301(16) -0.0042(14) -0.0023(13) 0.0076(14)
C8 0.0397(18) 0.0315(17) 0.0379(18) 0.0055(14) 0.0016(14) 0.0107(13)
C9 0.0253(14) 0.0265(15) 0.0308(15) 0.0003(11) 0.0023(12) -0.0023(12)
C10 0.0464(19) 0.0285(16) 0.0295(17) -0.0021(14) 0.0017(14) 0.0012(13)

loop_
_atom_type_symbol
_atom_type_description
_atom_type_scat_dispersion_real
_atom_type_scat_dispersion_imag
_atom_type_scat_source
C C 0.0033 0.0016 'International Tables Vol C Tables 4.2.6.8 and 6.1.1.4'
H H 0.0000 0.0000 'International Tables Vol C Tables 4.2.6.8 and 6.1.1.4'
N N 0.0061 0.0033 'International Tables Vol C Tables 4.2.6.8 and 6.1.1.4'
O O 0.0106 0.0060 'International Tables Vol C Tables 4.2.6.8 and 6.1.1.4'
S S 0.1246 0.1234 'International Tables Vol C Tables 4.2.6.8 and 6.1.1.4'

loop_
_geom_angle_atom_site_label_1
_geom_angle_atom_site_label_2
_geom_angle_atom_site_label_3
_geom_angle_site_symmetry_1
_geom_angle_site_symmetry_3
_geom_angle
_geom_angle_publ_flag
O1 S1 O2 . . 119.15(14) ?
O1 S1 N1 . . 108.91(12) ?
O2 S1 N1 . . 103.14(12) ?
O1 S1 C6 . . 110.64(14) ?
O2 S1 C6 . . 108.89(14) ?
N1 S1 C6 . . 104.97(13) ?
C9 S2 C8 . . 92.33(14) ?
C9 N1 C7 . . 115.7(2) ?
C9 N1 S1 . . 123.3(2) ?
C7 N1 S1 . . 120.4(2) ?
C9 N2 C10 . . 117.8(3) ?
C2 C1 C6 . . 118.2(3) ?
C2 C1 H1B . . 120.9 ?
C6 C1 H1B . . 120.9 ?
C3 C2 C1 . . 120.6(3) ?
C3 C2 H2C . . 119.7 ?
C1 C2 H2C . . 119.7 ?
C2 C3 C4 . . 120.8(3) ?
C2 C3 H3A . . 119.6 ?
C4 C3 H3A . . 119.6 ?
C5 C4 C3 . . 119.5(3) ?
C5 C4 H4A . . 120.2 ?
C3 C4 H4A . . 120.2 ?
C4 C5 C6 . . 119.3(3) ?
C4 C5 H5A . . 120.4 ?
C6 C5 H5A . . 120.4 ?
C5 C6 C1 . . 121.6(3) ?
C5 C6 S1 . . 118.1(2) ?
C1 C6 S1 . . 120.3(2) ?
N1 C7 C8 . . 106.9(3) ?
N1 C7 H7A . . 110.3 ?
C8 C7 H7A . . 110.3 ?
N1 C7 H7B . . 110.3 ?
C8 C7 H7B . . 110.3 ?
H7A C7 H7B . . 108.6 ?
C7 C8 S2 . . 106.5(2) ?
C7 C8 H8A . . 110.4 ?
S2 C8 H8A . . 110.4 ?
C7 C8 H8B . . 110.4 ?
S2 C8 H8B . . 110.4 ?
H8A C8 H8B . . 108.6 ?
N2 C9 N1 . . 122.0(3) ?
N2 C9 S2 . . 126.2(2) ?
N1 C9 S2 . . 111.8(2) ?
N3 C10 N2 . . 174.9(3) ?

loop_
_geom_bond_atom_site_label_1
_geom_bond_atom_site_label_2
_geom_bond_site_symmetry_2
_geom_bond_distance
_geom_bond_publ_flag
S1 O1 . 1.424(2) ?
S1 O2 . 1.429(2) ?
S1 N1 . 1.682(2) ?
S1 C6 . 1.752(3) ?
S2 C9 . 1.746(3) ?
S2 C8 . 1.811(3) ?
N1 C9 . 1.361(4) ?
N1 C7 . 1.479(4) ?
N2 C9 . 1.294(4) ?
N2 C10 . 1.339(4) ?
N3 C10 . 1.148(4) ?
C1 C2 . 1.379(4) ?
C1 C6 . 1.389(4) ?
C1 H1B . 0.9300 ?
C2 C3 . 1.376(5) ?
C2 H2C . 0.9300 ?
C3 C4 . 1.384(5) ?
C3 H3A . 0.9300 ?
C4 C5 . 1.376(4) ?
C4 H4A . 0.9300 ?
C5 C6 . 1.387(4) ?
C5 H5A . 0.9300 ?
C7 C8 . 1.513(4) ?
C7 H7A . 0.9700 ?
C7 H7B . 0.9700 ?
C8 H8A . 0.9700 ?
C8 H8B . 0.9700 ?

loop_
_geom_hbond_atom_site_label_D
_geom_hbond_atom_site_label_H
_geom_hbond_atom_site_label_A
_geom_hbond_site_symmetry_A
_geom_hbond_distance_DH
_geom_hbond_distance_HA
_geom_hbond_distance_DA
_geom_hbond_angle_DHA
C2 H2C N3 13_565 0.93 2.60 3.349(4) 138.3
C4 H4A O1 4_454 0.93 2.58 3.290(4) 133.3
C7 H7B O2 16_665 0.97 2.60 3.169(4) 117.9
C7 H7A O2 6_464 0.97 2.55 3.506(4) 167.7
C8 H8A O1 14 0.97 2.56 3.283(4) 131.0
C8 H8B N3 7_554 0.97 2.58 3.299(5) 131.2

loop_
_geom_torsion_atom_site_label_1
_geom_torsion_atom_site_label_2
_geom_torsion_atom_site_label_3
_geom_torsion_atom_site_label_4
_geom_torsion_site_symmetry_1
_geom_torsion_site_symmetry_2
_geom_torsion_site_symmetry_3
_geom_torsion_site_symmetry_4
_geom_torsion
_geom_torsion_publ_flag
O1 S1 N1 C9 . . . . 45.1(3) ?
O2 S1 N1 C9 . . . . 172.6(2) ?
C6 S1 N1 C9 . . . . -73.4(3) ?
O1 S1 N1 C7 . . . . -125.7(2) ?
O2 S1 N1 C7 . . . . 1.8(3) ?
C6 S1 N1 C7 . . . . 115.8(2) ?
C6 C1 C2 C3 . . . . 0.5(5) ?
C1 C2 C3 C4 . . . . -0.8(5) ?
C2 C3 C4 C5 . . . . 0.5(5) ?
C3 C4 C5 C6 . . . . 0.0(5) ?
C4 C5 C6 C1 . . . . -0.2(5) ?
C4 C5 C6 S1 . . . . -178.9(2) ?
C2 C1 C6 C5 . . . . -0.1(4) ?
C2 C1 C6 S1 . . . . 178.6(2) ?
O1 S1 C6 C5 . . . . 162.4(2) ?
O2 S1 C6 C5 . . . . 29.6(3) ?
N1 S1 C6 C5 . . . . -80.2(3) ?
O1 S1 C6 C1 . . . . -16.3(3) ?
O2 S1 C6 C1 . . . . -149.1(2) ?
N1 S1 C6 C1 . . . . 101.0(2) ?
C9 N1 C7 C8 . . . . 21.5(4) ?
S1 N1 C7 C8 . . . . -167.0(2) ?
N1 C7 C8 S2 . . . . -26.8(3) ?
C9 S2 C8 C7 . . . . 21.5(2) ?
C10 N2 C9 N1 . . . . 179.3(3) ?
C10 N2 C9 S2 . . . . -0.1(4) ?
C7 N1 C9 N2 . . . . 175.3(3) ?
S1 N1 C9 N2 . . . . 4.1(4) ?
C7 N1 C9 S2 . . . . -5.3(3) ?
S1 N1 C9 S2 . . . . -176.48(15) ?
C8 S2 C9 N2 . . . . 169.3(3) ?
C8 S2 C9 N1 . . . . -10.1(2) ?
C9 N2 C10 N3 . . . . 171(4) ?

loop_
_cod_related_entry_id
_cod_related_entry_database
_cod_related_entry_code
1 ChemSpider 30656257
